data_7720117
loop_
_publ_author_name
'Buth, Julian'
'Vishnevskiy, Yury V.'
'Lamm, Jan-Hendrik'
'Neumann, Beate'
'Stammler, Hans-Georg'
'Mitzel, Norbert W.'

_publ_section_title
;
 Tuning reactivity through implementation of the HSAB concept in oxygen-
 and sulphur-bridged Al/P and Ga/P FLPs.
;
_journal_issue 6
_journal_name_full 'Dalton transactions (Cambridge, England : 2003)'
_journal_page_first 2691
_journal_page_last 2701
_journal_paper_doi 10.1039/d6dt00151c
_journal_volume 55
_journal_year 2026
_chemical_formula_moiety 'C22 H56 Ga P S Si4'
_chemical_formula_sum 'C22 H56 Ga P S Si4'
_chemical_formula_weight 565.77
_space_group_crystal_system triclinic
_space_group_IT_number 2
_space_group_name_Hall '-P 1'
_space_group_name_H-M_alt 'P -1'
_atom_sites_solution_hydrogens geom
_atom_sites_solution_primary dual
_audit_creation_date 2024-06-28
_audit_creation_method
;
Olex2 1.5-alpha
(compiled 2024.02.16 svn.r378c4104 for OlexSys, GUI svn.r6928)
;
_audit_update_record
;
2025-11-17 deposited with the CCDC.	2026-01-21 downloaded from the CCDC.
;
_cell_angle_alpha 107.069(2)
_cell_angle_beta 97.760(2)
_cell_angle_gamma 90.634(2)
_cell_formula_units_Z 2
_cell_length_a 9.4107(2)
_cell_length_b 13.3305(4)
_cell_length_c 13.9075(4)
_cell_measurement_reflns_used 35729
_cell_measurement_temperature 100.0(1)
_cell_measurement_theta_max 34.5390
_cell_measurement_theta_min 3.7500
_cell_volume 1650.19(8)
_computing_cell_refinement 'CrysAlisPro 1.171.43.127a (Rigaku OD, 2024)'
_computing_data_collection 'CrysAlisPro system (CCD 43.127a 64-bit (release 16-06-2024))'
_computing_data_reduction 'CrysAlisPro 1.171.43.127a (Rigaku OD, 2024)'
_computing_molecular_graphics 'Olex2 1.5-alpha (Dolomanov et al., 2009)'
_computing_publication_material 'Olex2 1.5-alpha (Dolomanov et al., 2009)'
_computing_structure_refinement 'SHELXL 2018/3 (Sheldrick, 2015)'
_computing_structure_solution 'SHELXT 2018/2 (Sheldrick, 2018)'
_diffrn_ambient_environment N~2~
_diffrn_ambient_temperature 100.0(1)
_diffrn_detector 'CCD plate'
_diffrn_detector_area_resol_mean 5.1773
_diffrn_detector_type Atlas
_diffrn_measured_fraction_theta_full 0.997
_diffrn_measured_fraction_theta_max 0.964
_diffrn_measurement_details
;
List of Runs (angles in degrees, time in seconds):

  # Type    Start    End  Width  t~exp~   \w     \q     \k     \f   Frames
#--------------------------------------------------------------------------
  1  \w    -68.00  15.00   1.00    5.00    --  -27.29 101.00 -76.00   83
  2  \w    -15.00  68.00   1.00    5.00    --   27.45-101.00 179.00   83
  3  \w   -102.00  -3.00   1.00    5.00    --  -27.29 -38.00 150.00   99
  4  \w   -106.00 -25.00   1.00    5.00    --  -27.29 160.00 -60.31   81
  5  \w   -103.00 -20.00   1.00    5.00    --  -27.29 153.00-175.97   83
  6  \w   -102.00  -3.00   1.00    5.00    --  -27.29 -38.00 150.00   99
  7  \w    -68.00  15.00   1.00    5.00    --  -27.29 101.00 -76.00   83
  8  \w    -61.00 116.00   1.00    5.00    --   27.45   0.00-180.00  177
  9  \w     -1.00 101.00   1.00    5.00    --   27.45  57.00 -30.00  102
 10  \w     -1.00 101.00   1.00    5.00    --   27.45  57.00  90.00  102
 11  \w     -5.00  42.00   1.00    5.00    --   27.45  77.00  30.00   47
 12  \w     -5.00  42.00   1.00    5.00    --   27.45  77.00-180.00   47
 13  \w    -47.00  52.00   1.00    5.00    --   27.45 -38.00  60.00   99
 14  \w     -1.00 101.00   1.00    5.00    --   27.45  57.00-150.00  102
 15  \w   -105.00 -23.00   1.00    5.00    --  -27.29 157.00  43.37   82
 16  \w    -42.00   5.00   1.00    5.00    --  -27.29 -77.00-150.00   47
 17  \w    -47.00  52.00   1.00    5.00    --   27.45 -38.00-180.00   99
 18  \w     39.00 116.00   1.00    5.00    --   27.45 178.00  90.00   77
 19  \w    -15.00  67.00   1.00    5.00    --   27.45 -99.00 -60.00   82
 20  \w      3.00 102.00   1.00    5.00    --   27.45  38.00  30.00   99
 21  \w    -14.00  67.00   1.00    5.00    --   27.45  19.00 -30.00   81
 22  \w     -5.00  42.00   1.00    5.00    --   27.45  77.00 120.00   47
;
_diffrn_measurement_device 'four-circle diffractometer'
_diffrn_measurement_device_type 'SuperNova, Single source at offset/far, Atlas'
_diffrn_measurement_method '\w scans'
_diffrn_orient_matrix_type 'CrysAlisPro convention (1999,Acta A55,543-557)'
_diffrn_orient_matrix_UB_11 0.0203230000
_diffrn_orient_matrix_UB_12 -0.0317914000
_diffrn_orient_matrix_UB_13 0.0319560000
_diffrn_orient_matrix_UB_21 0.0258674000
_diffrn_orient_matrix_UB_22 0.0455688000
_diffrn_orient_matrix_UB_23 0.0403712000
_diffrn_orient_matrix_UB_31 -0.0687082000
_diffrn_orient_matrix_UB_32 0.0044452000
_diffrn_orient_matrix_UB_33 0.0160045000
_diffrn_radiation_monochromator mirror
_diffrn_radiation_probe x-ray
_diffrn_radiation_type 'Mo K\a'
_diffrn_radiation_wavelength 0.71073
_diffrn_reflns_av_R_equivalents 0.0622
_diffrn_reflns_av_unetI/netI 0.0426
_diffrn_reflns_Laue_measured_fraction_full 0.997
_diffrn_reflns_Laue_measured_fraction_max 0.964
_diffrn_reflns_limit_h_max 15
_diffrn_reflns_limit_h_min -15
_diffrn_reflns_limit_k_max 22
_diffrn_reflns_limit_k_min -21
_diffrn_reflns_limit_l_max 23
_diffrn_reflns_limit_l_min -23
_diffrn_reflns_number 120880
_diffrn_reflns_point_group_measured_fraction_full 0.997
_diffrn_reflns_point_group_measured_fraction_max 0.964
_diffrn_reflns_theta_full 25.242
_diffrn_reflns_theta_max 36.700
_diffrn_reflns_theta_min 3.522
_diffrn_source 'micro-focus sealed X-ray tube'
_diffrn_source_type 'SuperNova (Mo) X-ray Source'
_exptl_absorpt_coefficient_mu 1.099
_exptl_absorpt_correction_T_max 1.000
_exptl_absorpt_correction_T_min 0.469
_exptl_absorpt_correction_type gaussian
_exptl_absorpt_process_details
;
CrysAlisPro 1.171.43.127a (Rigaku Oxford Diffraction, 2024)
Numerical absorption correction based on gaussian integration over
a multifaceted crystal model
Empirical absorption correction using spherical harmonics,
implemented in SCALE3 ABSPACK scaling algorithm.
;
_exptl_crystal_colour 'clear colourless'
_exptl_crystal_colour_lustre clear
_exptl_crystal_colour_primary colourless
_exptl_crystal_density_diffrn 1.139
_exptl_crystal_description irregular
_exptl_crystal_F_000 612
_exptl_crystal_size_max 0.36
_exptl_crystal_size_mid 0.23
_exptl_crystal_size_min 0.12
_refine_diff_density_max 1.166
_refine_diff_density_min -1.492
_refine_diff_density_rms 0.111
_refine_ls_extinction_coef 0.0032(6)
_refine_ls_extinction_expression Fc^*^=kFc[1+0.001xFc^2^\l^3^/sin(2\q)]^-1/4^
_refine_ls_extinction_method 'SHELXL-2018/3 (Sheldrick 2018)'
_refine_ls_goodness_of_fit_ref 1.115
_refine_ls_hydrogen_treatment constr
_refine_ls_matrix_type full
_refine_ls_number_parameters 480
_refine_ls_number_reflns 15842
_refine_ls_number_restraints 636
_refine_ls_restrained_S_all 1.133
_refine_ls_R_factor_all 0.0856
_refine_ls_R_factor_gt 0.0626
_refine_ls_shift/su_max 0.001
_refine_ls_shift/su_mean 0.000
_refine_ls_structure_factor_coef Fsqd
_refine_ls_weighting_details 'w=1/[\s^2^(Fo^2^)+(0.0250P)^2^+3.5715P] where P=(Fo^2^+2Fc^2^)/3'
_refine_ls_weighting_scheme calc
_refine_ls_wR_factor_gt 0.1265
_refine_ls_wR_factor_ref 0.1396
_reflns_Friedel_coverage 0.000
_reflns_number_gt 12455
_reflns_number_total 15842
_reflns_threshold_expression 'I > 2\s(I)'
_cod_data_source_file d6dt00151c3.cif
_cod_data_source_block GaSP
_cod_database_code 7720117
_shelx_shelxl_version_number 2018/3
_chemical_oxdiff_formula 'C22 H56 Ga P S Si4'
_shelx_space_group_comment
;
The symmetry employed for this shelxl refinement is uniquely defined
by the following loop, which should always be used as a source of
symmetry information in preference to the above space-group names.
They are only intended as comments.
;
_shelx_estimated_absorpt_t_max 0.879
_shelx_estimated_absorpt_t_min 0.693
_olex2_refinement_description
;
1. Fixed Uiso
 At 1.2 times of:
  All C(H,H) groups
 At 1.5 times of:
  All C(H,H,H) groups
2. Restrained distances
 Si1B-C1 \\sim Si1A-C1
 with sigma of 0.02
 Si2A-C1 \\sim Si2B-C1
 with sigma of 0.02
 Si3B-C8 \\sim Si3A-C8
 with sigma of 0.02
 Si4A-C8 \\sim Si4B-C8
 with sigma of 0.02
 P1-C15A \\sim P1-C15B
 with sigma of 0.02
 P1-C19A \\sim P1-C19B
 with sigma of 0.02
3. Uiso/Uaniso restraints and constraints
C15A \\sim C15B \\sim C16A \\sim C16B \\sim C17A \\sim C17B \\sim C18A \\sim
C18B: within 2A with sigma of 0.01 and sigma for terminal atoms of 0.02 within
2A
C19A \\sim C19B \\sim C20A \\sim C20B \\sim C21A \\sim C21B \\sim C22A \\sim
C22B: within 2A with sigma of 0.01 and sigma for terminal atoms of 0.02 within
2A
Si2A \\sim Si2B \\sim C5A \\sim C5B \\sim C6A \\sim C6B \\sim C7A \\sim C7B:
within 2A with sigma of 0.01 and sigma for terminal atoms of 0.02 within 2A
Si4A \\sim Si4B \\sim C12A \\sim C12B \\sim C13A \\sim C13B \\sim C14A \\sim
C14B: within 2A with sigma of 0.01 and sigma for terminal atoms of 0.02 within
2A
Si3A \\sim Si3B \\sim C9A \\sim C9B \\sim C10A \\sim C10B \\sim C11A \\sim
C11B: within 2A with sigma of 0.01 and sigma for terminal atoms of 0.02 within
2A
4. Rigid body (RIGU) restrains
 C15A, C15B, C16A, C16B, C17A, C17B, C18A, C18B
 with sigma for 1-2 distances of 0.01 and sigma for 1-3 distances of 0.01
 C19A, C19B, C20A, C20B, C21A, C21B, C22A, C22B
 with sigma for 1-2 distances of 0.01 and sigma for 1-3 distances of 0.01
 Si2A, Si2B, C5A, C5B, C6A, C6B, C7A, C7B
 with sigma for 1-2 distances of 0.01 and sigma for 1-3 distances of 0.01
 Si4A, Si4B, C12A, C12B, C13A, C13B, C14A, C14B
 with sigma for 1-2 distances of 0.01 and sigma for 1-3 distances of 0.01
 Si3A, Si3B, C9A, C9B, C10A, C10B, C11A, C11B
 with sigma for 1-2 distances of 0.01 and sigma for 1-3 distances of 0.01
5. Others
 Sof(Si1B)=Sof(Si2B)=Sof(Si3B)=Sof(Si4B)=Sof(H1B)=Sof(C2B)=Sof(H2BA)=Sof(H2BB)=
 Sof(H2BC)=Sof(C3B)=Sof(H3BA)=Sof(H3BB)=Sof(H3BC)=Sof(C4B)=Sof(H4BA)=Sof(H4BB)=
 Sof(H4BC)=Sof(C5B)=Sof(H5BA)=Sof(H5BB)=Sof(H5BC)=Sof(C6B)=Sof(H6BA)=Sof(H6BB)=
 Sof(H6BC)=Sof(C7B)=Sof(H7BA)=Sof(H7BB)=Sof(H7BC)=Sof(H8B)=Sof(C9B)=Sof(H9BA)=
 Sof(H9BB)=Sof(H9BC)=Sof(C10B)=Sof(H10D)=Sof(H10E)=Sof(H10F)=Sof(C11B)=
 Sof(H11D)=Sof(H11E)=Sof(H11F)=Sof(C12B)=Sof(H12D)=Sof(H12E)=Sof(H12F)=
 Sof(C13B)=Sof(H13D)=Sof(H13E)=Sof(H13F)=Sof(C14B)=Sof(H14D)=Sof(H14E)=
 Sof(H14F)=Sof(C15B)=Sof(C16B)=Sof(H16A)=Sof(H16B)=Sof(H16C)=Sof(C17B)=
 Sof(H17A)=Sof(H17B)=Sof(H17C)=Sof(C18B)=Sof(H18A)=Sof(H18B)=Sof(H18C)=
 Sof(C19B)=Sof(C20B)=Sof(H20D)=Sof(H20E)=Sof(H20F)=Sof(C21B)=Sof(H21D)=
 Sof(H21E)=Sof(H21F)=Sof(C22B)=Sof(H22D)=Sof(H22E)=Sof(H22F)=1-FVAR(1)
 Sof(Si1A)=Sof(Si2A)=Sof(Si3A)=Sof(Si4A)=Sof(H1A)=Sof(C2A)=Sof(H2AA)=Sof(H2AB)=
 Sof(H2AC)=Sof(C3A)=Sof(H3AA)=Sof(H3AB)=Sof(H3AC)=Sof(C4A)=Sof(H4AA)=Sof(H4AB)=
 Sof(H4AC)=Sof(C5A)=Sof(H5AA)=Sof(H5AB)=Sof(H5AC)=Sof(C6A)=Sof(H6AA)=Sof(H6AB)=
 Sof(H6AC)=Sof(C7A)=Sof(H7AA)=Sof(H7AB)=Sof(H7AC)=Sof(H8A)=Sof(C9A)=Sof(H9AA)=
 Sof(H9AB)=Sof(H9AC)=Sof(C10A)=Sof(H10A)=Sof(H10B)=Sof(H10C)=Sof(C11A)=
 Sof(H11A)=Sof(H11B)=Sof(H11C)=Sof(C12A)=Sof(H12A)=Sof(H12B)=Sof(H12C)=
 Sof(C13A)=Sof(H13A)=Sof(H13B)=Sof(H13C)=Sof(C14A)=Sof(H14A)=Sof(H14B)=
 Sof(H14C)=Sof(C15A)=Sof(C16A)=Sof(H16D)=Sof(H16E)=Sof(H16F)=Sof(C17A)=
 Sof(H17D)=Sof(H17E)=Sof(H17F)=Sof(C18A)=Sof(H18D)=Sof(H18E)=Sof(H18F)=
 Sof(C19A)=Sof(C20A)=Sof(H20A)=Sof(H20B)=Sof(H20C)=Sof(C21A)=Sof(H21A)=
 Sof(H21B)=Sof(H21C)=Sof(C22A)=Sof(H22A)=Sof(H22B)=Sof(H22C)=FVAR(1)
6.a Ternary CH refined with riding coordinates:
 C1(H1A), C1(H1B), C8(H8A), C8(H8B)
6.b Me refined with riding coordinates:
 C2A(H2AA,H2AB,H2AC), C2B(H2BA,H2BB,H2BC), C3A(H3AA,H3AB,H3AC), C3B(H3BA,H3BB,
 H3BC), C4A(H4AA,H4AB,H4AC), C4B(H4BA,H4BB,H4BC), C5A(H5AA,H5AB,H5AC), C5B(H5BA,
 H5BB,H5BC), C6A(H6AA,H6AB,H6AC), C6B(H6BA,H6BB,H6BC), C7A(H7AA,H7AB,H7AC),
 C7B(H7BA,H7BB,H7BC), C9A(H9AA,H9AB,H9AC), C9B(H9BA,H9BB,H9BC), C10A(H10A,H10B,
 H10C), C10B(H10D,H10E,H10F), C11A(H11A,H11B,H11C), C11B(H11D,H11E,H11F),
 C12A(H12A,H12B,H12C), C12B(H12D,H12E,H12F), C13A(H13A,H13B,H13C), C13B(H13D,
 H13E,H13F), C14A(H14A,H14B,H14C), C14B(H14D,H14E,H14F), C16A(H16D,H16E,H16F),
 C16B(H16A,H16B,H16C), C17A(H17D,H17E,H17F), C17B(H17A,H17B,H17C), C18A(H18D,
 H18E,H18F), C18B(H18A,H18B,H18C), C20A(H20A,H20B,H20C), C20B(H20D,H20E,H20F),
 C21A(H21A,H21B,H21C), C21B(H21D,H21E,H21F), C22A(H22A,H22B,H22C), C22B(H22D,
 H22E,H22F)
;
_olex2_date_sample_data_collection 2024-06-25
_olex2_submission_special_instructions 'No special instructions were received'
_oxdiff_exptl_absorpt_empirical_details
;
Empirical correction (ABSPACK) includes:
- Absorption correction using spherical harmonics
- Frame scaling
- Detector area scaling
;
_oxdiff_exptl_absorpt_empirical_full_max 1.484
_oxdiff_exptl_absorpt_empirical_full_min 0.823

loop_
_space_group_symop_operation_xyz
'x, y, z'
'-x, -y, -z'

loop_
_atom_site_label
_atom_site_type_symbol
_atom_site_fract_x
_atom_site_fract_y
_atom_site_fract_z
_atom_site_U_iso_or_equiv
_atom_site_adp_type
_atom_site_occupancy
_atom_site_site_symmetry_order
_atom_site_calc_flag
_atom_site_refinement_flags_posn
_atom_site_refinement_flags_adp
_atom_site_refinement_flags_occupancy
_atom_site_disorder_assembly
_atom_site_disorder_group
Ga1 Ga 0.70702(2) 0.33368(2) 0.70213(2) 0.01664(6) Uani 1 1 d . . . . .
S1 S 0.80470(7) 0.29025(4) 0.83915(5) 0.02539(11) Uani 1 1 d . . . . .
P1 P 0.76401(8) 0.12570(5) 0.80415(5) 0.02694(13) Uani 1 1 d D . . . .
Si1A Si 0.42338(10) 0.22395(8) 0.57319(8) 0.0205(2) Uani 0.6647(17) 1 d D . P A 1
Si1B Si 0.40110(18) 0.26375(14) 0.54207(14) 0.0177(4) Uani 0.3353(17) 1 d D . P A 2
Si2A Si 0.70498(12) 0.21846(13) 0.46496(8) 0.0277(2) Uani 0.6647(17) 1 d D U P A 1
Si2B Si 0.6946(2) 0.16975(19) 0.47448(15) 0.0190(4) Uani 0.3353(17) 1 d D U P A 2
Si3A Si 0.6263(4) 0.5692(3) 0.8201(2) 0.0232(5) Uani 0.6647(17) 1 d D U P A 1
Si3B Si 0.6497(8) 0.5744(7) 0.8279(6) 0.0275(12) Uani 0.3353(17) 1 d D U P A 2
Si4A Si 0.92900(11) 0.52719(9) 0.75094(10) 0.01856(19) Uani 0.6647(17) 1 d D U P A 1
Si4B Si 0.9313(2) 0.52357(17) 0.7082(2) 0.0215(4) Uani 0.3353(17) 1 d D U P A 2
C1 C 0.6136(3) 0.22353(18) 0.58206(17) 0.0285(5) Uani 1 1 d D . . . .
H1A H 0.637985 0.156423 0.597242 0.034 Uiso 0.6647(17) 1 calc R U P A 1
H1B H 0.599578 0.162555 0.608531 0.034 Uiso 0.3353(17) 1 calc R U P A 2
C2A C 0.3711(4) 0.2482(3) 0.7030(3) 0.0283(7) Uani 0.6647(17) 1 d . . P A 1
H2AA H 0.266263 0.248424 0.698308 0.042 Uiso 0.6647(17) 1 calc R U P A 1
H2AB H 0.406043 0.192447 0.731564 0.042 Uiso 0.6647(17) 1 calc R U P A 1
H2AC H 0.413646 0.316305 0.747176 0.042 Uiso 0.6647(17) 1 calc R U P A 1
C2B C 0.2849(7) 0.2643(5) 0.6425(5) 0.0243(12) Uani 0.3353(17) 1 d . . P A 2
H2BA H 0.282899 0.194819 0.653176 0.037 Uiso 0.3353(17) 1 calc R U P A 2
H2BB H 0.324325 0.317241 0.706237 0.037 Uiso 0.3353(17) 1 calc R U P A 2
H2BC H 0.187123 0.280961 0.620238 0.037 Uiso 0.3353(17) 1 calc R U P A 2
C3A C 0.3322(4) 0.0944(3) 0.4960(3) 0.0363(9) Uani 0.6647(17) 1 d . . P A 1
H3AA H 0.227986 0.098882 0.493550 0.054 Uiso 0.6647(17) 1 calc R U P A 1
H3AB H 0.356473 0.076389 0.426816 0.054 Uiso 0.6647(17) 1 calc R U P A 1
H3AC H 0.364448 0.039954 0.527196 0.054 Uiso 0.6647(17) 1 calc R U P A 1
C3B C 0.3059(7) 0.1706(6) 0.4198(6) 0.0257(13) Uani 0.3353(17) 1 d . . P A 2
H3BA H 0.300621 0.099472 0.426392 0.039 Uiso 0.3353(17) 1 calc R U P A 2
H3BB H 0.208602 0.193164 0.405644 0.039 Uiso 0.3353(17) 1 calc R U P A 2
H3BC H 0.359093 0.170715 0.363933 0.039 Uiso 0.3353(17) 1 calc R U P A 2
C4A C 0.3528(4) 0.3279(4) 0.5165(3) 0.0327(8) Uani 0.6647(17) 1 d . . P A 1
H4AA H 0.247960 0.326929 0.512196 0.049 Uiso 0.6647(17) 1 calc R U P A 1
H4AB H 0.394164 0.396849 0.559362 0.049 Uiso 0.6647(17) 1 calc R U P A 1
H4AC H 0.379292 0.314209 0.448216 0.049 Uiso 0.6647(17) 1 calc R U P A 1
C4B C 0.4053(7) 0.3959(5) 0.5214(5) 0.0228(12) Uani 0.3353(17) 1 d . . P A 2
H4BA H 0.465726 0.395468 0.469210 0.034 Uiso 0.3353(17) 1 calc R U P A 2
H4BB H 0.307530 0.412697 0.499134 0.034 Uiso 0.3353(17) 1 calc R U P A 2
H4BC H 0.444731 0.448977 0.585133 0.034 Uiso 0.3353(17) 1 calc R U P A 2
C5A C 0.5987(5) 0.1276(5) 0.3457(3) 0.0469(12) Uani 0.6647(17) 1 d . U P A 1
H5AA H 0.592087 0.056573 0.352253 0.070 Uiso 0.6647(17) 1 calc R U P A 1
H5AB H 0.502005 0.152798 0.335749 0.070 Uiso 0.6647(17) 1 calc R U P A 1
H5AC H 0.646968 0.126368 0.287187 0.070 Uiso 0.6647(17) 1 calc R U P A 1
C5B C 0.6267(8) 0.0309(5) 0.4056(5) 0.0250(12) Uani 0.3353(17) 1 d . U P A 2
H5BA H 0.675176 0.003902 0.345706 0.038 Uiso 0.3353(17) 1 calc R U P A 2
H5BB H 0.646576 -0.012894 0.450920 0.038 Uiso 0.3353(17) 1 calc R U P A 2
H5BC H 0.522940 0.029121 0.384021 0.038 Uiso 0.3353(17) 1 calc R U P A 2
C6A C 0.7129(5) 0.3514(4) 0.4468(3) 0.0373(9) Uani 0.6647(17) 1 d . U P A 1
H6AA H 0.616168 0.377763 0.443103 0.056 Uiso 0.6647(17) 1 calc R U P A 1
H6AB H 0.775691 0.399368 0.504210 0.056 Uiso 0.6647(17) 1 calc R U P A 1
H6AC H 0.751018 0.346820 0.383565 0.056 Uiso 0.6647(17) 1 calc R U P A 1
C6B C 0.6868(8) 0.2476(6) 0.3830(6) 0.0294(14) Uani 0.3353(17) 1 d . U P A 2
H6BA H 0.735083 0.211026 0.325379 0.044 Uiso 0.3353(17) 1 calc R U P A 2
H6BB H 0.586313 0.255871 0.358531 0.044 Uiso 0.3353(17) 1 calc R U P A 2
H6BC H 0.735009 0.316998 0.416928 0.044 Uiso 0.3353(17) 1 calc R U P A 2
C7A C 0.8902(4) 0.1680(4) 0.4720(4) 0.0359(9) Uani 0.6647(17) 1 d . U P A 1
H7AA H 0.886157 0.098156 0.481578 0.054 Uiso 0.6647(17) 1 calc R U P A 1
H7AB H 0.928290 0.163554 0.408783 0.054 Uiso 0.6647(17) 1 calc R U P A 1
H7AC H 0.952963 0.216101 0.529428 0.054 Uiso 0.6647(17) 1 calc R U P A 1
C7B C 0.8883(7) 0.1610(6) 0.5232(7) 0.0270(13) Uani 0.3353(17) 1 d . U P A 2
H7BA H 0.940386 0.131041 0.465784 0.041 Uiso 0.3353(17) 1 calc R U P A 2
H7BB H 0.929979 0.231451 0.561339 0.041 Uiso 0.3353(17) 1 calc R U P A 2
H7BC H 0.895701 0.115986 0.567908 0.041 Uiso 0.3353(17) 1 calc R U P A 2
C8 C 0.7338(2) 0.48592(16) 0.72390(19) 0.0228(4) Uani 1 1 d D . . . .
H8A H 0.696954 0.497986 0.657538 0.027 Uiso 0.6647(17) 1 calc R U P A 1
H8B H 0.675763 0.495415 0.661747 0.027 Uiso 0.3353(17) 1 calc R U P A 2
C9A C 0.4286(4) 0.5525(4) 0.7764(5) 0.0546(15) Uani 0.6647(17) 1 d . U P A 1
H9AA H 0.378431 0.597360 0.829108 0.082 Uiso 0.6647(17) 1 calc R U P A 1
H9AB H 0.406918 0.572455 0.713759 0.082 Uiso 0.6647(17) 1 calc R U P A 1
H9AC H 0.396644 0.478874 0.763331 0.082 Uiso 0.6647(17) 1 calc R U P A 1
C9B C 0.4795(8) 0.5065(6) 0.8280(6) 0.0282(14) Uani 0.3353(17) 1 d . U P A 2
H9BA H 0.417757 0.497054 0.763013 0.042 Uiso 0.3353(17) 1 calc R U P A 2
H9BB H 0.498246 0.437667 0.837643 0.042 Uiso 0.3353(17) 1 calc R U P A 2
H9BC H 0.431306 0.548455 0.883527 0.042 Uiso 0.3353(17) 1 calc R U P A 2
C10A C 0.6717(4) 0.7146(3) 0.8465(3) 0.0286(7) Uani 0.6647(17) 1 d . U P A 1
H10A H 0.774868 0.729264 0.870056 0.043 Uiso 0.6647(17) 1 calc R U P A 1
H10B H 0.646030 0.734297 0.784101 0.043 Uiso 0.6647(17) 1 calc R U P A 1
H10C H 0.617704 0.755251 0.899090 0.043 Uiso 0.6647(17) 1 calc R U P A 1
C10B C 0.6064(9) 0.6965(6) 0.7921(6) 0.0284(13) Uani 0.3353(17) 1 d . U P A 2
H10D H 0.540332 0.678236 0.728007 0.043 Uiso 0.3353(17) 1 calc R U P A 2
H10E H 0.561143 0.744726 0.845701 0.043 Uiso 0.3353(17) 1 calc R U P A 2
H10F H 0.694963 0.730431 0.783951 0.043 Uiso 0.3353(17) 1 calc R U P A 2
C11A C 0.6559(7) 0.5465(4) 0.9519(4) 0.0488(13) Uani 0.6647(17) 1 d . U P A 1
H11A H 0.758795 0.554464 0.978109 0.073 Uiso 0.6647(17) 1 calc R U P A 1
H11B H 0.604495 0.597987 0.998760 0.073 Uiso 0.6647(17) 1 calc R U P A 1
H11C H 0.619649 0.475358 0.945896 0.073 Uiso 0.6647(17) 1 calc R U P A 1
C11B C 0.7694(9) 0.5952(6) 0.9436(6) 0.0315(15) Uani 0.3353(17) 1 d . U P A 2
H11D H 0.858427 0.631645 0.939565 0.047 Uiso 0.3353(17) 1 calc R U P A 2
H11E H 0.724330 0.638096 1.000304 0.047 Uiso 0.3353(17) 1 calc R U P A 2
H11F H 0.791270 0.527308 0.954419 0.047 Uiso 0.3353(17) 1 calc R U P A 2
C12A C 0.9612(8) 0.6441(5) 0.7070(5) 0.0299(10) Uani 0.6647(17) 1 d . U P A 1
H12A H 0.918105 0.629392 0.635754 0.045 Uiso 0.6647(17) 1 calc R U P A 1
H12B H 0.917631 0.704959 0.748864 0.045 Uiso 0.6647(17) 1 calc R U P A 1
H12C H 1.064784 0.659166 0.713323 0.045 Uiso 0.6647(17) 1 calc R U P A 1
C12B C 0.9575(15) 0.6696(9) 0.7369(9) 0.0272(19) Uani 0.3353(17) 1 d . U P A 2
H12D H 0.890331 0.693580 0.689049 0.041 Uiso 0.3353(17) 1 calc R U P A 2
H12E H 0.939674 0.704073 0.806456 0.041 Uiso 0.3353(17) 1 calc R U P A 2
H12F H 1.056259 0.687410 0.730139 0.041 Uiso 0.3353(17) 1 calc R U P A 2
C13A C 1.0100(4) 0.5536(3) 0.8860(3) 0.0286(7) Uani 0.6647(17) 1 d . U P A 1
H13A H 1.112030 0.574700 0.893712 0.043 Uiso 0.6647(17) 1 calc R U P A 1
H13B H 0.960619 0.610207 0.928899 0.043 Uiso 0.6647(17) 1 calc R U P A 1
H13C H 1.000181 0.489846 0.906485 0.043 Uiso 0.6647(17) 1 calc R U P A 1
C13B C 1.0605(7) 0.4810(6) 0.8004(6) 0.0298(14) Uani 0.3353(17) 1 d . U P A 2
H13D H 1.048473 0.404750 0.786582 0.045 Uiso 0.3353(17) 1 calc R U P A 2
H13E H 1.158818 0.499619 0.793361 0.045 Uiso 0.3353(17) 1 calc R U P A 2
H13F H 1.042233 0.516282 0.869678 0.045 Uiso 0.3353(17) 1 calc R U P A 2
C14A C 1.0330(4) 0.4198(3) 0.6758(3) 0.0294(7) Uani 0.6647(17) 1 d . U P A 1
H14A H 0.994636 0.402538 0.603420 0.044 Uiso 0.6647(17) 1 calc R U P A 1
H14B H 1.134386 0.443611 0.686250 0.044 Uiso 0.6647(17) 1 calc R U P A 1
H14C H 1.024306 0.357337 0.698493 0.044 Uiso 0.6647(17) 1 calc R U P A 1
C14B C 0.9780(8) 0.4665(6) 0.5768(6) 0.0281(13) Uani 0.3353(17) 1 d . U P A 2
H14D H 0.910139 0.488785 0.528128 0.042 Uiso 0.3353(17) 1 calc R U P A 2
H14E H 1.075688 0.491189 0.574628 0.042 Uiso 0.3353(17) 1 calc R U P A 2
H14F H 0.972730 0.389598 0.558968 0.042 Uiso 0.3353(17) 1 calc R U P A 2
C15A C 0.9571(7) 0.0820(6) 0.8072(4) 0.0437(15) Uani 0.6647(17) 1 d D U P A 1
C15B C 0.9429(10) 0.0805(9) 0.8362(7) 0.0225(15) Uani 0.3353(17) 1 d D U P A 2
C16A C 1.0016(6) 0.0993(4) 0.7111(5) 0.0457(12) Uani 0.6647(17) 1 d . U P A 1
H16D H 0.930211 0.063872 0.652348 0.069 Uiso 0.6647(17) 1 calc R U P A 1
H16E H 1.007637 0.174735 0.718752 0.069 Uiso 0.6647(17) 1 calc R U P A 1
H16F H 1.095547 0.070326 0.700703 0.069 Uiso 0.6647(17) 1 calc R U P A 1
C16B C 1.0263(10) 0.0737(8) 0.7471(6) 0.0342(16) Uani 0.3353(17) 1 d . U P A 2
H16A H 1.034754 0.143272 0.737271 0.051 Uiso 0.3353(17) 1 calc R U P A 2
H16B H 1.122437 0.049566 0.762187 0.051 Uiso 0.3353(17) 1 calc R U P A 2
H16C H 0.975084 0.024039 0.685144 0.051 Uiso 0.3353(17) 1 calc R U P A 2
C17A C 1.0675(9) 0.1367(7) 0.8977(6) 0.094(3) Uani 0.6647(17) 1 d . U P A 1
H17D H 1.039240 0.125758 0.959292 0.141 Uiso 0.6647(17) 1 calc R U P A 1
H17E H 1.161427 0.107757 0.887205 0.141 Uiso 0.6647(17) 1 calc R U P A 1
H17F H 1.073517 0.212166 0.905254 0.141 Uiso 0.6647(17) 1 calc R U P A 1
C17B C 1.0347(9) 0.1570(9) 0.9334(6) 0.0316(17) Uani 0.3353(17) 1 d . U P A 2
H17A H 1.044344 0.226827 0.924242 0.047 Uiso 0.3353(17) 1 calc R U P A 2
H17B H 0.986868 0.162073 0.992862 0.047 Uiso 0.3353(17) 1 calc R U P A 2
H17C H 1.130137 0.129928 0.943580 0.047 Uiso 0.3353(17) 1 calc R U P A 2
C18A C 0.9505(9) -0.0397(4) 0.7890(5) 0.0701(19) Uani 0.6647(17) 1 d . U P A 1
H18D H 0.878416 -0.073442 0.730120 0.105 Uiso 0.6647(17) 1 calc R U P A 1
H18E H 1.044710 -0.066956 0.776219 0.105 Uiso 0.6647(17) 1 calc R U P A 1
H18F H 0.924395 -0.054995 0.849333 0.105 Uiso 0.6647(17) 1 calc R U P A 1
C18B C 0.9296(10) -0.0250(6) 0.8517(6) 0.0316(15) Uani 0.3353(17) 1 d . U P A 2
H18A H 0.876282 -0.020178 0.908639 0.047 Uiso 0.3353(17) 1 calc R U P A 2
H18B H 0.878224 -0.074783 0.789873 0.047 Uiso 0.3353(17) 1 calc R U P A 2
H18C H 1.025577 -0.049256 0.866916 0.047 Uiso 0.3353(17) 1 calc R U P A 2
C19A C 0.6996(6) 0.1197(4) 0.9295(4) 0.0433(11) Uani 0.6647(17) 1 d D U P A 1
C19B C 0.6365(8) 0.1259(5) 0.8939(6) 0.0240(11) Uani 0.3353(17) 1 d D U P A 2
C20A C 0.7854(10) 0.1839(7) 1.0310(4) 0.095(3) Uani 0.6647(17) 1 d . U P A 1
H20A H 0.795903 0.257452 1.032100 0.142 Uiso 0.6647(17) 1 calc R U P A 1
H20B H 0.734514 0.179501 1.086779 0.142 Uiso 0.6647(17) 1 calc R U P A 1
H20C H 0.880537 0.155778 1.039080 0.142 Uiso 0.6647(17) 1 calc R U P A 1
C20B C 0.7015(10) 0.1741(7) 1.0055(6) 0.0330(15) Uani 0.3353(17) 1 d . U P A 2
H20D H 0.784318 0.134954 1.021625 0.050 Uiso 0.3353(17) 1 calc R U P A 2
H20E H 0.732623 0.247671 1.017156 0.050 Uiso 0.3353(17) 1 calc R U P A 2
H20F H 0.629299 0.170665 1.049191 0.050 Uiso 0.3353(17) 1 calc R U P A 2
C21A C 0.6820(6) 0.0034(5) 0.9266(6) 0.0639(17) Uani 0.6647(17) 1 d . U P A 1
H21A H 0.627038 -0.037023 0.861406 0.096 Uiso 0.6647(17) 1 calc R U P A 1
H21B H 0.776965 -0.025138 0.934440 0.096 Uiso 0.6647(17) 1 calc R U P A 1
H21C H 0.630942 -0.001415 0.982138 0.096 Uiso 0.6647(17) 1 calc R U P A 1
C21B C 0.5816(10) 0.0114(6) 0.8750(7) 0.0344(16) Uani 0.3353(17) 1 d . U P A 2
H21D H 0.661868 -0.030046 0.890931 0.052 Uiso 0.3353(17) 1 calc R U P A 2
H21E H 0.508456 0.009838 0.918523 0.052 Uiso 0.3353(17) 1 calc R U P A 2
H21F H 0.539659 -0.018413 0.803537 0.052 Uiso 0.3353(17) 1 calc R U P A 2
C22A C 0.5458(7) 0.1595(4) 0.9235(4) 0.0543(13) Uani 0.6647(17) 1 d . U P A 1
H22A H 0.488889 0.119450 0.858986 0.081 Uiso 0.6647(17) 1 calc R U P A 1
H22B H 0.500818 0.150225 0.980117 0.081 Uiso 0.6647(17) 1 calc R U P A 1
H22C H 0.550299 0.234221 0.927708 0.081 Uiso 0.6647(17) 1 calc R U P A 1
C22B C 0.5069(8) 0.1865(6) 0.8678(6) 0.0305(14) Uani 0.3353(17) 1 d . U P A 2
H22D H 0.465855 0.155199 0.796371 0.046 Uiso 0.3353(17) 1 calc R U P A 2
H22E H 0.434277 0.183062 0.911249 0.046 Uiso 0.3353(17) 1 calc R U P A 2
H22F H 0.537601 0.260067 0.879214 0.046 Uiso 0.3353(17) 1 calc R U P A 2

loop_
_atom_site_aniso_label
_atom_site_aniso_U_11
_atom_site_aniso_U_22
_atom_site_aniso_U_33
_atom_site_aniso_U_23
_atom_site_aniso_U_13
_atom_site_aniso_U_12
Ga1 0.01387(9) 0.01510(9) 0.02017(11) 0.00356(7) 0.00347(7) 0.00173(7)
S1 0.0296(3) 0.0151(2) 0.0275(3) 0.00530(18) -0.0075(2) 0.00014(18)
P1 0.0360(3) 0.0148(2) 0.0258(3) 0.0043(2) -0.0062(2) 0.0008(2)
Si1A 0.0152(4) 0.0233(4) 0.0211(4) 0.0053(3) -0.0014(3) 0.0022(3)
Si1B 0.0141(7) 0.0174(7) 0.0195(8) 0.0038(6) -0.0017(6) 0.0008(5)
Si2A 0.0227(5) 0.0422(7) 0.0140(4) 0.0022(4) 0.0017(3) 0.0032(5)
Si2B 0.0149(7) 0.0231(9) 0.0169(8) 0.0032(7) 0.0012(6) 0.0035(6)
Si3A 0.0263(12) 0.0153(7) 0.0273(10) 0.0050(6) 0.0043(10) 0.0020(8)
Si3B 0.0224(19) 0.0175(13) 0.0374(17) 0.0119(11) -0.0219(12) -0.0071(11)
Si4A 0.0141(4) 0.0195(4) 0.0199(5) 0.0030(4) 0.0013(4) 0.0001(3)
Si4B 0.0140(7) 0.0179(8) 0.0294(12) 0.0015(9) 0.0042(9) -0.0020(6)
C1 0.0483(14) 0.0202(9) 0.0150(9) 0.0039(7) 0.0005(9) -0.0009(9)
C2A 0.0231(15) 0.0336(18) 0.0306(17) 0.0128(14) 0.0051(13) 0.0029(13)
C2B 0.018(2) 0.025(3) 0.028(3) 0.004(2) 0.005(2) 0.000(2)
C3A 0.0247(16) 0.0337(19) 0.039(2) -0.0023(16) -0.0050(15) -0.0045(14)
C3B 0.020(3) 0.025(3) 0.027(3) 0.004(2) -0.005(2) 0.001(2)
C4A 0.0273(16) 0.043(2) 0.0333(19) 0.0206(17) 0.0036(14) 0.0134(15)
C4B 0.019(3) 0.019(3) 0.028(3) 0.007(2) -0.003(2) 0.004(2)
C5A 0.040(2) 0.070(3) 0.0170(16) -0.0062(18) -0.0011(15) -0.002(2)
C5B 0.025(3) 0.022(3) 0.023(3) 0.000(2) 0.004(2) 0.002(2)
C6A 0.0323(18) 0.062(3) 0.0248(17) 0.0229(18) 0.0070(14) 0.0018(18)
C6B 0.028(3) 0.034(3) 0.029(3) 0.013(3) 0.006(3) -0.001(3)
C7A 0.0273(17) 0.042(2) 0.030(2) -0.0050(18) 0.0084(16) 0.0054(15)
C7B 0.018(3) 0.028(3) 0.034(4) 0.007(3) 0.004(3) 0.007(2)
C8 0.0156(8) 0.0174(8) 0.0351(11) 0.0103(8) -0.0027(7) 0.0013(6)
C9A 0.0189(16) 0.0290(19) 0.113(5) 0.012(2) 0.019(2) 0.0055(14)
C9B 0.022(3) 0.030(3) 0.031(3) 0.004(3) 0.011(2) -0.001(2)
C10A 0.0320(17) 0.0183(14) 0.037(2) 0.0078(13) 0.0117(15) 0.0039(12)
C10B 0.035(3) 0.021(3) 0.032(3) 0.010(3) 0.008(3) 0.010(3)
C11A 0.076(3) 0.038(2) 0.048(3) 0.021(2) 0.042(3) 0.024(2)
C11B 0.032(3) 0.032(3) 0.025(3) 0.003(3) -0.003(3) 0.004(3)
C12A 0.0289(19) 0.030(3) 0.034(3) 0.012(2) 0.009(2) -0.003(2)
C12B 0.025(3) 0.022(4) 0.032(5) 0.005(3) 0.006(4) -0.007(3)
C13A 0.0243(15) 0.0287(16) 0.0266(16) 0.0035(13) -0.0073(12) -0.0020(12)
C13B 0.016(2) 0.035(3) 0.036(4) 0.009(3) 0.001(2) 0.001(2)
C14A 0.0165(13) 0.0304(17) 0.0354(18) 0.0001(14) 0.0052(12) 0.0029(12)
C14B 0.026(3) 0.027(3) 0.031(3) 0.006(3) 0.012(3) -0.001(2)
C15A 0.056(3) 0.032(2) 0.033(3) 0.003(2) -0.015(2) 0.021(2)
C15B 0.027(3) 0.025(3) 0.025(4) 0.017(3) 0.011(3) 0.008(2)
C16A 0.037(2) 0.029(2) 0.065(3) 0.010(2) -0.004(2) 0.0080(17)
C16B 0.036(4) 0.044(4) 0.023(3) 0.010(3) 0.006(3) 0.015(3)
C17A 0.068(4) 0.108(5) 0.060(4) -0.027(4) -0.037(3) 0.054(4)
C17B 0.019(3) 0.061(5) 0.015(3) 0.012(3) 0.000(2) 0.003(3)
C18A 0.134(5) 0.042(3) 0.042(3) 0.018(2) 0.026(3) 0.052(3)
C18B 0.045(4) 0.024(3) 0.024(3) 0.007(2) -0.002(3) 0.009(3)
C19A 0.058(3) 0.041(2) 0.035(2) 0.0276(18) -0.0152(19) -0.0214(19)
C19B 0.028(3) 0.022(3) 0.024(3) 0.008(2) 0.006(2) 0.003(2)
C20A 0.114(6) 0.138(6) 0.029(3) 0.039(3) -0.025(3) -0.078(5)
C20B 0.039(4) 0.038(4) 0.023(3) 0.009(3) 0.006(3) 0.008(3)
C21A 0.037(2) 0.054(3) 0.122(5) 0.066(3) -0.004(3) -0.004(2)
C21B 0.040(4) 0.031(3) 0.037(4) 0.016(3) 0.008(3) -0.005(3)
C22A 0.083(4) 0.045(3) 0.048(3) 0.027(2) 0.022(3) 0.013(3)
C22B 0.029(3) 0.033(3) 0.031(3) 0.010(3) 0.009(3) 0.005(3)

loop_
_atom_type_symbol
_atom_type_description
_atom_type_scat_dispersion_real
_atom_type_scat_dispersion_imag
_atom_type_scat_source
C C 0.0033 0.0016 'International Tables Vol C Tables 4.2.6.8 and 6.1.1.4'
H H 0.0000 0.0000 'International Tables Vol C Tables 4.2.6.8 and 6.1.1.4'
Ga Ga 0.2307 1.6083 'International Tables Vol C Tables 4.2.6.8 and 6.1.1.4'
P P 0.1023 0.0942 'International Tables Vol C Tables 4.2.6.8 and 6.1.1.4'
S S 0.1246 0.1234 'International Tables Vol C Tables 4.2.6.8 and 6.1.1.4'
Si Si 0.0817 0.0704 'International Tables Vol C Tables 4.2.6.8 and 6.1.1.4'

loop_
_exptl_crystal_face_index_h
_exptl_crystal_face_index_k
_exptl_crystal_face_index_l
_exptl_crystal_face_perp_dist
1 1 -2 0.1247
-1 0 1 0.1407
0 -1 1 0.1061
-1 1 -1 0.1368
0 1 -1 0.1276
-2 0 1 0.1482
-1 0 1 0.1348
0 0 0 0.0887
0 0 0 0.0427
0 0 -2 0.1000
1 0 -2 0.1027
0 0 1 0.1063
0 12 10 0.0775
1 1 0 0.1733
-1 -1 0 0.1234
0 -9 -13 0.0390
2 17 1 0.0787
-2 -17 -1 0.0426
3 -16 -4 0.0555

loop_
_geom_angle_atom_site_label_1
_geom_angle_atom_site_label_2
_geom_angle_atom_site_label_3
_geom_angle
_geom_angle_site_symmetry_1
_geom_angle_site_symmetry_3
_geom_angle_publ_flag
C1 Ga1 S1 119.49(7) . . ?
C1 Ga1 C8 129.61(10) . . ?
C8 Ga1 S1 110.90(7) . . ?
P1 S1 Ga1 106.08(3) . . ?
C15A P1 S1 99.5(2) . . ?
C15A P1 C19A 107.4(3) . . ?
C15B P1 S1 102.3(4) . . ?
C15B P1 C19B 115.6(3) . . ?
C19A P1 S1 99.85(15) . . ?
C19B P1 S1 98.9(2) . . ?
C1 Si1A C2A 109.35(14) . . ?
C1 Si1A C3A 112.81(16) . . ?
C1 Si1A C4A 110.61(16) . . ?
C3A Si1A C2A 105.3(2) . . ?
C4A Si1A C2A 109.85(18) . . ?
C4A Si1A C3A 108.8(2) . . ?
C2B Si1B C1 112.0(2) . . ?
C2B Si1B C3B 106.1(3) . . ?
C3B Si1B C1 113.4(2) . . ?
C4B Si1B C1 109.5(2) . . ?
C4B Si1B C2B 109.6(3) . . ?
C4B Si1B C3B 106.0(3) . . ?
C5A Si2A C1 110.86(19) . . ?
C6A Si2A C1 109.97(16) . . ?
C6A Si2A C5A 106.9(2) . . ?
C6A Si2A C7A 109.4(2) . . ?
C7A Si2A C1 113.57(19) . . ?
C7A Si2A C5A 105.8(2) . . ?
C1 Si2B C5B 112.3(3) . . ?
C1 Si2B C6B 115.6(3) . . ?
C1 Si2B C7B 105.4(3) . . ?
C6B Si2B C5B 109.6(4) . . ?
C6B Si2B C7B 107.8(4) . . ?
C7B Si2B C5B 105.4(3) . . ?
C8 Si3A C10A 111.6(2) . . ?
C8 Si3A C11A 115.2(2) . . ?
C9A Si3A C8 113.1(3) . . ?
C9A Si3A C10A 104.9(3) . . ?
C9A Si3A C11A 106.5(3) . . ?
C10A Si3A C11A 104.7(3) . . ?
C8 Si3B C10B 107.6(5) . . ?
C9B Si3B C8 105.6(4) . . ?
C9B Si3B C10B 107.6(5) . . ?
C11B Si3B C8 108.1(5) . . ?
C11B Si3B C9B 112.7(6) . . ?
C11B Si3B C10B 114.7(6) . . ?
C8 Si4A C12A 110.4(2) . . ?
C8 Si4A C14A 109.61(14) . . ?
C12A Si4A C14A 105.9(2) . . ?
C13A Si4A C8 114.56(16) . . ?
C13A Si4A C12A 110.1(2) . . ?
C13A Si4A C14A 105.89(19) . . ?
C12B Si4B C8 110.2(4) . . ?
C12B Si4B C14B 105.5(5) . . ?
C13B Si4B C8 108.8(3) . . ?
C13B Si4B C12B 108.2(5) . . ?
C13B Si4B C14B 109.3(4) . . ?
C14B Si4B C8 114.5(3) . . ?
Ga1 C1 Si1B 109.35(13) . . ?
Ga1 C1 H1A 104.3 . . ?
Ga1 C1 H1B 103.5 . . ?
Si1A C1 Ga1 111.42(13) . . ?
Si1A C1 Si2A 120.14(14) . . ?
Si1A C1 H1A 104.3 . . ?
Si1B C1 H1B 103.5 . . ?
Si2A C1 Ga1 110.77(14) . . ?
Si2A C1 H1A 104.3 . . ?
Si2B C1 Ga1 123.49(17) . . ?
Si2B C1 Si1B 111.08(14) . . ?
Si2B C1 H1B 103.5 . . ?
Si1A C2A H2AA 109.5 . . ?
Si1A C2A H2AB 109.5 . . ?
Si1A C2A H2AC 109.5 . . ?
H2AA C2A H2AB 109.5 . . ?
H2AA C2A H2AC 109.5 . . ?
H2AB C2A H2AC 109.5 . . ?
Si1B C2B H2BA 109.5 . . ?
Si1B C2B H2BB 109.5 . . ?
Si1B C2B H2BC 109.5 . . ?
H2BA C2B H2BB 109.5 . . ?
H2BA C2B H2BC 109.5 . . ?
H2BB C2B H2BC 109.5 . . ?
Si1A C3A H3AA 109.5 . . ?
Si1A C3A H3AB 109.5 . . ?
Si1A C3A H3AC 109.5 . . ?
H3AA C3A H3AB 109.5 . . ?
H3AA C3A H3AC 109.5 . . ?
H3AB C3A H3AC 109.5 . . ?
Si1B C3B H3BA 109.5 . . ?
Si1B C3B H3BB 109.5 . . ?
Si1B C3B H3BC 109.5 . . ?
H3BA C3B H3BB 109.5 . . ?
H3BA C3B H3BC 109.5 . . ?
H3BB C3B H3BC 109.5 . . ?
Si1A C4A H4AA 109.5 . . ?
Si1A C4A H4AB 109.5 . . ?
Si1A C4A H4AC 109.5 . . ?
H4AA C4A H4AB 109.5 . . ?
H4AA C4A H4AC 109.5 . . ?
H4AB C4A H4AC 109.5 . . ?
Si1B C4B H4BA 109.5 . . ?
Si1B C4B H4BB 109.5 . . ?
Si1B C4B H4BC 109.5 . . ?
H4BA C4B H4BB 109.5 . . ?
H4BA C4B H4BC 109.5 . . ?
H4BB C4B H4BC 109.5 . . ?
Si2A C5A H5AA 109.5 . . ?
Si2A C5A H5AB 109.5 . . ?
Si2A C5A H5AC 109.5 . . ?
H5AA C5A H5AB 109.5 . . ?
H5AA C5A H5AC 109.5 . . ?
H5AB C5A H5AC 109.5 . . ?
Si2B C5B H5BA 109.5 . . ?
Si2B C5B H5BB 109.5 . . ?
Si2B C5B H5BC 109.5 . . ?
H5BA C5B H5BB 109.5 . . ?
H5BA C5B H5BC 109.5 . . ?
H5BB C5B H5BC 109.5 . . ?
Si2A C6A H6AA 109.5 . . ?
Si2A C6A H6AB 109.5 . . ?
Si2A C6A H6AC 109.5 . . ?
H6AA C6A H6AB 109.5 . . ?
H6AA C6A H6AC 109.5 . . ?
H6AB C6A H6AC 109.5 . . ?
Si2B C6B H6BA 109.5 . . ?
Si2B C6B H6BB 109.5 . . ?
Si2B C6B H6BC 109.5 . . ?
H6BA C6B H6BB 109.5 . . ?
H6BA C6B H6BC 109.5 . . ?
H6BB C6B H6BC 109.5 . . ?
Si2A C7A H7AA 109.5 . . ?
Si2A C7A H7AB 109.5 . . ?
Si2A C7A H7AC 109.5 . . ?
H7AA C7A H7AB 109.5 . . ?
H7AA C7A H7AC 109.5 . . ?
H7AB C7A H7AC 109.5 . . ?
Si2B C7B H7BA 109.5 . . ?
Si2B C7B H7BB 109.5 . . ?
Si2B C7B H7BC 109.5 . . ?
H7BA C7B H7BB 109.5 . . ?
H7BA C7B H7BC 109.5 . . ?
H7BB C7B H7BC 109.5 . . ?
Ga1 C8 Si4B 111.00(12) . . ?
Ga1 C8 H8A 106.1 . . ?
Ga1 C8 H8B 102.4 . . ?
Si3A C8 Ga1 114.15(17) . . ?
Si3A C8 H8A 106.1 . . ?
Si3B C8 Ga1 117.1(3) . . ?
Si3B C8 Si4B 118.3(3) . . ?
Si3B C8 H8B 102.4 . . ?
Si4A C8 Ga1 110.53(11) . . ?
Si4A C8 Si3A 113.05(16) . . ?
Si4A C8 H8A 106.1 . . ?
Si4B C8 H8B 102.4 . . ?
Si3A C9A H9AA 109.5 . . ?
Si3A C9A H9AB 109.5 . . ?
Si3A C9A H9AC 109.5 . . ?
H9AA C9A H9AB 109.5 . . ?
H9AA C9A H9AC 109.5 . . ?
H9AB C9A H9AC 109.5 . . ?
Si3B C9B H9BA 109.5 . . ?
Si3B C9B H9BB 109.5 . . ?
Si3B C9B H9BC 109.5 . . ?
H9BA C9B H9BB 109.5 . . ?
H9BA C9B H9BC 109.5 . . ?
H9BB C9B H9BC 109.5 . . ?
Si3A C10A H10A 109.5 . . ?
Si3A C10A H10B 109.5 . . ?
Si3A C10A H10C 109.5 . . ?
H10A C10A H10B 109.5 . . ?
H10A C10A H10C 109.5 . . ?
H10B C10A H10C 109.5 . . ?
Si3B C10B H10D 109.5 . . ?
Si3B C10B H10E 109.5 . . ?
Si3B C10B H10F 109.5 . . ?
H10D C10B H10E 109.5 . . ?
H10D C10B H10F 109.5 . . ?
H10E C10B H10F 109.5 . . ?
Si3A C11A H11A 109.5 . . ?
Si3A C11A H11B 109.5 . . ?
Si3A C11A H11C 109.5 . . ?
H11A C11A H11B 109.5 . . ?
H11A C11A H11C 109.5 . . ?
H11B C11A H11C 109.5 . . ?
Si3B C11B H11D 109.5 . . ?
Si3B C11B H11E 109.5 . . ?
Si3B C11B H11F 109.5 . . ?
H11D C11B H11E 109.5 . . ?
H11D C11B H11F 109.5 . . ?
H11E C11B H11F 109.5 . . ?
Si4A C12A H12A 109.5 . . ?
Si4A C12A H12B 109.5 . . ?
Si4A C12A H12C 109.5 . . ?
H12A C12A H12B 109.5 . . ?
H12A C12A H12C 109.5 . . ?
H12B C12A H12C 109.5 . . ?
Si4B C12B H12D 109.5 . . ?
Si4B C12B H12E 109.5 . . ?
Si4B C12B H12F 109.5 . . ?
H12D C12B H12E 109.5 . . ?
H12D C12B H12F 109.5 . . ?
H12E C12B H12F 109.5 . . ?
Si4A C13A H13A 109.5 . . ?
Si4A C13A H13B 109.5 . . ?
Si4A C13A H13C 109.5 . . ?
H13A C13A H13B 109.5 . . ?
H13A C13A H13C 109.5 . . ?
H13B C13A H13C 109.5 . . ?
Si4B C13B H13D 109.5 . . ?
Si4B C13B H13E 109.5 . . ?
Si4B C13B H13F 109.5 . . ?
H13D C13B H13E 109.5 . . ?
H13D C13B H13F 109.5 . . ?
H13E C13B H13F 109.5 . . ?
Si4A C14A H14A 109.5 . . ?
Si4A C14A H14B 109.5 . . ?
Si4A C14A H14C 109.5 . . ?
H14A C14A H14B 109.5 . . ?
H14A C14A H14C 109.5 . . ?
H14B C14A H14C 109.5 . . ?
Si4B C14B H14D 109.5 . . ?
Si4B C14B H14E 109.5 . . ?
Si4B C14B H14F 109.5 . . ?
H14D C14B H14E 109.5 . . ?
H14D C14B H14F 109.5 . . ?
H14E C14B H14F 109.5 . . ?
C16A C15A P1 103.1(3) . . ?
C16A C15A C18A 106.3(5) . . ?
C17A C15A P1 118.9(4) . . ?
C17A C15A C16A 109.3(7) . . ?
C17A C15A C18A 111.0(6) . . ?
C18A C15A P1 107.4(5) . . ?
C16B C15B P1 107.7(6) . . ?
C16B C15B C17B 106.6(7) . . ?
C17B C15B P1 114.1(7) . . ?
C18B C15B P1 110.1(7) . . ?
C18B C15B C16B 109.8(9) . . ?
C18B C15B C17B 108.5(7) . . ?
C15A C16A H16D 109.5 . . ?
C15A C16A H16E 109.5 . . ?
C15A C16A H16F 109.5 . . ?
H16D C16A H16E 109.5 . . ?
H16D C16A H16F 109.5 . . ?
H16E C16A H16F 109.5 . . ?
C15B C16B H16A 109.5 . . ?
C15B C16B H16B 109.5 . . ?
C15B C16B H16C 109.5 . . ?
H16A C16B H16B 109.5 . . ?
H16A C16B H16C 109.5 . . ?
H16B C16B H16C 109.5 . . ?
C15A C17A H17D 109.5 . . ?
C15A C17A H17E 109.5 . . ?
C15A C17A H17F 109.5 . . ?
H17D C17A H17E 109.5 . . ?
H17D C17A H17F 109.5 . . ?
H17E C17A H17F 109.5 . . ?
C15B C17B H17A 109.5 . . ?
C15B C17B H17B 109.5 . . ?
C15B C17B H17C 109.5 . . ?
H17A C17B H17B 109.5 . . ?
H17A C17B H17C 109.5 . . ?
H17B C17B H17C 109.5 . . ?
C15A C18A H18D 109.5 . . ?
C15A C18A H18E 109.5 . . ?
C15A C18A H18F 109.5 . . ?
H18D C18A H18E 109.5 . . ?
H18D C18A H18F 109.5 . . ?
H18E C18A H18F 109.5 . . ?
C15B C18B H18A 109.5 . . ?
C15B C18B H18B 109.5 . . ?
C15B C18B H18C 109.5 . . ?
H18A C18B H18B 109.5 . . ?
H18A C18B H18C 109.5 . . ?
H18B C18B H18C 109.5 . . ?
C20A C19A P1 118.7(4) . . ?
C20A C19A C21A 110.1(5) . . ?
C20A C19A C22A 108.1(6) . . ?
C21A C19A P1 108.9(4) . . ?
C21A C19A C22A 105.7(4) . . ?
C22A C19A P1 104.5(3) . . ?
C20B C19B P1 113.4(5) . . ?
C20B C19B C21B 110.3(7) . . ?
C21B C19B P1 107.9(5) . . ?
C22B C19B P1 108.0(5) . . ?
C22B C19B C20B 109.9(6) . . ?
C22B C19B C21B 107.1(7) . . ?
C19A C20A H20A 109.5 . . ?
C19A C20A H20B 109.5 . . ?
C19A C20A H20C 109.5 . . ?
H20A C20A H20B 109.5 . . ?
H20A C20A H20C 109.5 . . ?
H20B C20A H20C 109.5 . . ?
C19B C20B H20D 109.5 . . ?
C19B C20B H20E 109.5 . . ?
C19B C20B H20F 109.5 . . ?
H20D C20B H20E 109.5 . . ?
H20D C20B H20F 109.5 . . ?
H20E C20B H20F 109.5 . . ?
C19A C21A H21A 109.5 . . ?
C19A C21A H21B 109.5 . . ?
C19A C21A H21C 109.5 . . ?
H21A C21A H21B 109.5 . . ?
H21A C21A H21C 109.5 . . ?
H21B C21A H21C 109.5 . . ?
C19B C21B H21D 109.5 . . ?
C19B C21B H21E 109.5 . . ?
C19B C21B H21F 109.5 . . ?
H21D C21B H21E 109.5 . . ?
H21D C21B H21F 109.5 . . ?
H21E C21B H21F 109.5 . . ?
C19A C22A H22A 109.5 . . ?
C19A C22A H22B 109.5 . . ?
C19A C22A H22C 109.5 . . ?
H22A C22A H22B 109.5 . . ?
H22A C22A H22C 109.5 . . ?
H22B C22A H22C 109.5 . . ?
C19B C22B H22D 109.5 . . ?
C19B C22B H22E 109.5 . . ?
C19B C22B H22F 109.5 . . ?
H22D C22B H22E 109.5 . . ?
H22D C22B H22F 109.5 . . ?
H22E C22B H22F 109.5 . . ?

loop_
_geom_bond_atom_site_label_1
_geom_bond_atom_site_label_2
_geom_bond_distance
_geom_bond_site_symmetry_2
_geom_bond_publ_flag
Ga1 S1 2.2356(6) . ?
Ga1 C1 1.963(2) . ?
Ga1 C8 1.970(2) . ?
S1 P1 2.1212(8) . ?
P1 C15A 1.913(6) . ?
P1 C15B 1.836(9) . ?
P1 C19A 1.944(5) . ?
P1 C19B 1.844(7) . ?
Si1A C1 1.778(3) . ?
Si1A C2A 1.873(4) . ?
Si1A C3A 1.871(4) . ?
Si1A C4A 1.871(4) . ?
Si1B C1 2.120(3) . ?
Si1B C2B 1.885(7) . ?
Si1B C3B 1.887(7) . ?
Si1B C4B 1.867(7) . ?
Si2A C1 1.927(3) . ?
Si2A C5A 1.888(4) . ?
Si2A C6A 1.863(5) . ?
Si2A C7A 1.876(4) . ?
Si2B C1 1.739(3) . ?
Si2B C5B 1.876(7) . ?
Si2B C6B 1.858(8) . ?
Si2B C7B 1.874(7) . ?
Si3A C8 1.889(4) . ?
Si3A C9A 1.867(6) . ?
Si3A C10A 1.896(5) . ?
Si3A C11A 1.929(6) . ?
Si3B C8 1.854(8) . ?
Si3B C9B 1.832(10) . ?
Si3B C10B 1.869(11) . ?
Si3B C11B 1.782(10) . ?
Si4A C8 1.867(2) . ?
Si4A C12A 1.869(7) . ?
Si4A C13A 1.858(4) . ?
Si4A C14A 1.878(4) . ?
Si4B C8 1.977(3) . ?
Si4B C12B 1.875(12) . ?
Si4B C13B 1.862(8) . ?
Si4B C14B 1.876(8) . ?
C1 H1A 1.0000 . ?
C1 H1B 1.0000 . ?
C2A H2AA 0.9800 . ?
C2A H2AB 0.9800 . ?
C2A H2AC 0.9800 . ?
C2B H2BA 0.9800 . ?
C2B H2BB 0.9800 . ?
C2B H2BC 0.9800 . ?
C3A H3AA 0.9800 . ?
C3A H3AB 0.9800 . ?
C3A H3AC 0.9800 . ?
C3B H3BA 0.9800 . ?
C3B H3BB 0.9800 . ?
C3B H3BC 0.9800 . ?
C4A H4AA 0.9800 . ?
C4A H4AB 0.9800 . ?
C4A H4AC 0.9800 . ?
C4B H4BA 0.9800 . ?
C4B H4BB 0.9800 . ?
C4B H4BC 0.9800 . ?
C5A H5AA 0.9800 . ?
C5A H5AB 0.9800 . ?
C5A H5AC 0.9800 . ?
C5B H5BA 0.9800 . ?
C5B H5BB 0.9800 . ?
C5B H5BC 0.9800 . ?
C6A H6AA 0.9800 . ?
C6A H6AB 0.9800 . ?
C6A H6AC 0.9800 . ?
C6B H6BA 0.9800 . ?
C6B H6BB 0.9800 . ?
C6B H6BC 0.9800 . ?
C7A H7AA 0.9800 . ?
C7A H7AB 0.9800 . ?
C7A H7AC 0.9800 . ?
C7B H7BA 0.9800 . ?
C7B H7BB 0.9800 . ?
C7B H7BC 0.9800 . ?
C8 H8A 1.0000 . ?
C8 H8B 1.0000 . ?
C9A H9AA 0.9800 . ?
C9A H9AB 0.9800 . ?
C9A H9AC 0.9800 . ?
C9B H9BA 0.9800 . ?
C9B H9BB 0.9800 . ?
C9B H9BC 0.9800 . ?
C10A H10A 0.9800 . ?
C10A H10B 0.9800 . ?
C10A H10C 0.9800 . ?
C10B H10D 0.9800 . ?
C10B H10E 0.9800 . ?
C10B H10F 0.9800 . ?
C11A H11A 0.9800 . ?
C11A H11B 0.9800 . ?
C11A H11C 0.9800 . ?
C11B H11D 0.9800 . ?
C11B H11E 0.9800 . ?
C11B H11F 0.9800 . ?
C12A H12A 0.9800 . ?
C12A H12B 0.9800 . ?
C12A H12C 0.9800 . ?
C12B H12D 0.9800 . ?
C12B H12E 0.9800 . ?
C12B H12F 0.9800 . ?
C13A H13A 0.9800 . ?
C13A H13B 0.9800 . ?
C13A H13C 0.9800 . ?
C13B H13D 0.9800 . ?
C13B H13E 0.9800 . ?
C13B H13F 0.9800 . ?
C14A H14A 0.9800 . ?
C14A H14B 0.9800 . ?
C14A H14C 0.9800 . ?
C14B H14D 0.9800 . ?
C14B H14E 0.9800 . ?
C14B H14F 0.9800 . ?
C15A C16A 1.531(9) . ?
C15A C17A 1.513(9) . ?
C15A C18A 1.566(9) . ?
C15B C16B 1.536(11) . ?
C15B C17B 1.571(15) . ?
C15B C18B 1.490(13) . ?
C16A H16D 0.9800 . ?
C16A H16E 0.9800 . ?
C16A H16F 0.9800 . ?
C16B H16A 0.9800 . ?
C16B H16B 0.9800 . ?
C16B H16C 0.9800 . ?
C17A H17D 0.9800 . ?
C17A H17E 0.9800 . ?
C17A H17F 0.9800 . ?
C17B H17A 0.9800 . ?
C17B H17B 0.9800 . ?
C17B H17C 0.9800 . ?
C18A H18D 0.9800 . ?
C18A H18E 0.9800 . ?
C18A H18F 0.9800 . ?
C18B H18A 0.9800 . ?
C18B H18B 0.9800 . ?
C18B H18C 0.9800 . ?
C19A C20A 1.532(7) . ?
C19A C21A 1.546(6) . ?
C19A C22A 1.547(8) . ?
C19B C20B 1.532(11) . ?
C19B C21B 1.541(10) . ?
C19B C22B 1.532(11) . ?
C20A H20A 0.9800 . ?
C20A H20B 0.9800 . ?
C20A H20C 0.9800 . ?
C20B H20D 0.9800 . ?
C20B H20E 0.9800 . ?
C20B H20F 0.9800 . ?
C21A H21A 0.9800 . ?
C21A H21B 0.9800 . ?
C21A H21C 0.9800 . ?
C21B H21D 0.9800 . ?
C21B H21E 0.9800 . ?
C21B H21F 0.9800 . ?
C22A H22A 0.9800 . ?
C22A H22B 0.9800 . ?
C22A H22C 0.9800 . ?
C22B H22D 0.9800 . ?
C22B H22E 0.9800 . ?
C22B H22F 0.9800 . ?

loop_
_geom_torsion_atom_site_label_1
_geom_torsion_atom_site_label_2
_geom_torsion_atom_site_label_3
_geom_torsion_atom_site_label_4
_geom_torsion
_geom_torsion_site_symmetry_1
_geom_torsion_site_symmetry_2
_geom_torsion_site_symmetry_3
_geom_torsion_site_symmetry_4
_geom_torsion_publ_flag
S1 P1 C15B C16B -80.2(7) . . . . ?
S1 P1 C15B C17B 37.8(6) . . . . ?
S1 P1 C15B C18B 160.1(6) . . . . ?
S1 P1 C19B C20B -62.2(5) . . . . ?
S1 P1 C19B C21B 175.4(5) . . . . ?
S1 P1 C19B C22B 59.9(5) . . . . ?
C2A Si1A C1 Ga1 -40.21(19) . . . . ?
C2A Si1A C1 Si2A -172.14(17) . . . . ?
C3A Si1A C1 Ga1 -157.03(19) . . . . ?
C3A Si1A C1 Si2A 71.0(2) . . . . ?
C4A Si1A C1 Ga1 80.89(19) . . . . ?
C4A Si1A C1 Si2A -51.0(2) . . . . ?
C5B Si2B C1 Ga1 151.7(3) . . . . ?
C5B Si2B C1 Si1B -75.4(3) . . . . ?
C6B Si2B C1 Ga1 -81.5(3) . . . . ?
C6B Si2B C1 Si1B 51.4(3) . . . . ?
C7B Si2B C1 Ga1 37.5(3) . . . . ?
C7B Si2B C1 Si1B 170.4(3) . . . . ?
C9A Si3A C8 Ga1 -67.7(3) . . . . ?
C9A Si3A C8 Si4A 164.9(3) . . . . ?
C9B Si3B C8 Ga1 -36.1(5) . . . . ?
C9B Si3B C8 Si4B -173.3(4) . . . . ?
C10A Si3A C8 Ga1 174.3(2) . . . . ?
C10A Si3A C8 Si4A 46.8(3) . . . . ?
C10B Si3B C8 Ga1 -150.9(4) . . . . ?
C10B Si3B C8 Si4B 72.0(5) . . . . ?
C11A Si3A C8 Ga1 55.1(3) . . . . ?
C11A Si3A C8 Si4A -72.4(3) . . . . ?
C11B Si3B C8 Ga1 84.7(5) . . . . ?
C11B Si3B C8 Si4B -52.4(6) . . . . ?
C12A Si4A C8 Ga1 151.0(2) . . . . ?
C12A Si4A C8 Si3A -79.6(3) . . . . ?
C13A Si4A C8 Ga1 -84.08(19) . . . . ?
C13A Si4A C8 Si3A 45.3(2) . . . . ?
C14A Si4A C8 Ga1 34.8(2) . . . . ?
C14A Si4A C8 Si3A 164.1(2) . . . . ?
C15B P1 C19B C20B 46.2(7) . . . . ?
C15B P1 C19B C21B -76.3(7) . . . . ?
C15B P1 C19B C22B 168.3(6) . . . . ?
C19B P1 C15B C16B 173.5(6) . . . . ?
C19B P1 C15B C17B -68.5(7) . . . . ?
C19B P1 C15B C18B 53.8(8) . . . . ?

loop_
_exptl_oxdiff_crystal_face_indexfrac_h
_exptl_oxdiff_crystal_face_indexfrac_k
_exptl_oxdiff_crystal_face_indexfrac_l
_exptl_oxdiff_crystal_face_x
_exptl_oxdiff_crystal_face_y
_exptl_oxdiff_crystal_face_z
1.0005 0.9970 -2.0026 -0.0754 -0.0095 -0.0964
-1.0006 -0.3321 1.0015 0.0222 -0.0006 0.0833
0.0001 -0.6649 1.0011 0.0531 0.0101 0.0131
-1.0008 0.9978 -1.0007 -0.0840 -0.0208 0.0572
-0.0001 0.6649 -1.0011 -0.0531 -0.0101 -0.0131
-2.0011 0.3341 1.0016 -0.0193 0.0039 0.1550
-1.0005 0.0012 1.0011 0.0116 0.0146 0.0848
0.0001 0.3333 -0.0004 -0.0106 0.0152 0.0015
-0.0001 -0.3333 0.0004 0.0106 -0.0152 -0.0015
-0.0006 0.3298 -2.0009 -0.0744 -0.0658 -0.0305
1.0002 0.3304 -2.0018 -0.0541 -0.0399 -0.0993
0.0004 0.3351 0.9998 0.0213 0.0556 0.0175
-0.3404 12.4119 10.1713 -0.0765 0.9674 0.2414
1.0010 0.6672 -0.0017 -0.0009 0.0562 -0.0658
-1.0010 -0.6672 0.0017 0.0009 -0.0562 0.0658
-0.1263 -9.3695 -13.1651 -0.1254 -0.9617 -0.2437
1.8077 17.2755 1.0924 -0.4776 0.8781 -0.0299
-2.0298 -17.2630 -0.9498 0.4772 -0.8775 0.0475
2.8768 -16.2999 -3.9646 0.4500 -0.8284 -0.3336
